data_4031923
loop_
_publ_author_name
'Ouyang, Lu'
'Qi, Chaorong'
'He, Haitao'
'Peng, Youbin'
'Xiong, Wenfang'
'Ren, Yanwei'
'Jiang, Huanfeng'

_publ_section_title
;
 Base-Promoted Formal [4 + 3] Annulation between 2-Fluorophenylacetylenes
 and Ketones: A Route to Benzoxepines.
;
_journal_issue 3
_journal_name_full 'The Journal of organic chemistry'
_journal_page_first 912
_journal_page_last 919
_journal_paper_doi 10.1021/acs.joc.5b02487
_journal_volume 81
_journal_year 2016
_chemical_formula_sum 'C22 H15 Cl O'
_chemical_formula_weight 330.79
_chemical_name_systematic
; 
 ? 
;
_space_group_IT_number 61
_symmetry_cell_setting orthorhombic
_symmetry_space_group_name_Hall '-P 2ac 2ab'
_symmetry_space_group_name_H-M 'P b c a'
_atom_sites_solution_hydrogens geom
_atom_sites_solution_primary direct
_atom_sites_solution_secondary difmap
_audit_creation_method SHELXL-97
_cell_angle_alpha 90.00
_cell_angle_beta 90.00
_cell_angle_gamma 90.00
_cell_formula_units_Z 8
_cell_length_a 17.355(4)
_cell_length_b 9.4432(19)
_cell_length_c 20.162(4)
_cell_measurement_temperature 293(2)
_cell_volume 3304.3(12)
_computing_structure_refinement 'SHELXL-97 (Sheldrick, 1997)'
_computing_structure_solution 'SHELXS-97 (Sheldrick, 1990)'
_diffrn_ambient_temperature 293(2)
_diffrn_measured_fraction_theta_full 0.993
_diffrn_measured_fraction_theta_max 0.993
_diffrn_radiation_monochromator graphite
_diffrn_radiation_source 'fine-focus sealed tube'
_diffrn_radiation_type MoK\a
_diffrn_radiation_wavelength 0.71073
_diffrn_reflns_av_R_equivalents 0.0769
_diffrn_reflns_av_sigmaI/netI 0.0545
_diffrn_reflns_limit_h_max 20
_diffrn_reflns_limit_h_min -14
_diffrn_reflns_limit_k_max 10
_diffrn_reflns_limit_k_min -11
_diffrn_reflns_limit_l_max 24
_diffrn_reflns_limit_l_min -24
_diffrn_reflns_number 16443
_diffrn_reflns_theta_full 25.03
_diffrn_reflns_theta_max 25.03
_diffrn_reflns_theta_min 3.10
_exptl_absorpt_coefficient_mu 0.236
_exptl_absorpt_correction_T_max 0.9544
_exptl_absorpt_correction_T_min 0.9327
_exptl_crystal_colour colourless
_exptl_crystal_density_diffrn 1.330
_exptl_crystal_density_method 'not measured'
_exptl_crystal_description block
_exptl_crystal_F_000 1376
_exptl_crystal_size_max 0.30
_exptl_crystal_size_mid 0.20
_exptl_crystal_size_min 0.20
_refine_diff_density_max 0.168
_refine_diff_density_min -0.324
_refine_diff_density_rms 0.048
_refine_ls_extinction_method none
_refine_ls_goodness_of_fit_ref 0.978
_refine_ls_hydrogen_treatment mixed
_refine_ls_matrix_type full
_refine_ls_number_parameters 217
_refine_ls_number_reflns 2902
_refine_ls_number_restraints 0
_refine_ls_restrained_S_all 0.978
_refine_ls_R_factor_all 0.1100
_refine_ls_R_factor_gt 0.0539
_refine_ls_shift/su_max 0.000
_refine_ls_shift/su_mean 0.000
_refine_ls_structure_factor_coef Fsqd
_refine_ls_weighting_details 'calc w=1/[\s^2^(Fo^2^)+(0.0875P)^2^+0.0000P] where P=(Fo^2^+2Fc^2^)/3'
_refine_ls_weighting_scheme calc
_refine_ls_wR_factor_gt 0.1337
_refine_ls_wR_factor_ref 0.1638
_reflns_number_gt 1641
_reflns_number_total 2902
_reflns_threshold_expression >2sigma(I)
_cod_data_source_file jo5b02487_si_002.cif
_cod_data_source_block o
_cod_depositor_comments
;
The following automatic conversions were performed:

'_symmetry_cell_setting' value 'Orthorhombic' changed to
'orthorhombic' according to
/usr/data/users/saulius/crontab/automatic-downloads/current/ACS/lib/dictionaries/cif_core.dic
dictionary named 'cif_core.dic' version 2.4.2 from 2011-04-26.

Automatic conversion script
Id: cif_fix_values 4268 2015-11-12 08:31:59Z antanas 
;
_cod_original_cell_volume 3304.2(11)
_cod_original_sg_symbol_H-M Pbca
_cod_database_code 4031923

loop_
_symmetry_equiv_pos_as_xyz
'x, y, z'
'-x+1/2, -y, z+1/2'
'-x, y+1/2, -z+1/2'
'x+1/2, -y+1/2, -z'
'-x, -y, -z'
'x-1/2, y, -z-1/2'
'x, -y-1/2, z-1/2'
'-x-1/2, y-1/2, z'

loop_
_atom_site_label
_atom_site_type_symbol
_atom_site_fract_x
_atom_site_fract_y
_atom_site_fract_z
_atom_site_U_iso_or_equiv
_atom_site_adp_type
_atom_site_occupancy
_atom_site_symmetry_multiplicity
_atom_site_calc_flag
_atom_site_refinement_flags
O1 O 0.06097(13) 1.34739(19) -0.05454(9) 0.0573(6) Uani 1 1 d .
C22 C 0.01428(18) 1.2787(3) -0.00772(14) 0.0497(8) Uani 1 1 d .
C21 C 0.06062(18) 1.1975(3) 0.04027(13) 0.0482(7) Uani 1 1 d .
C20 C 0.03075(19) 1.0880(3) 0.07851(14) 0.0512(8) Uani 1 1 d .
H20 H -0.0203 1.0608 0.0730 0.061 Uiso 1 1 calc R
C19 C -0.0614(2) 1.3052(3) -0.00877(14) 0.0524(8) Uani 1 1 d .
C18 C 0.13764(19) 1.2320(3) 0.04873(15) 0.0572(8) Uani 1 1 d .
H18 H 0.1591 1.3028 0.0226 0.069 Uiso 1 1 calc R
C17 C -0.0128(2) 1.3396(3) -0.15477(16) 0.0592(9) Uani 1 1 d .
C16 C 0.0510(2) 1.2950(3) -0.11895(14) 0.0540(8) Uani 1 1 d .
C15 C -0.0148(2) 1.3062(4) -0.22146(17) 0.0728(10) Uani 1 1 d .
H15 H -0.0553 1.3392 -0.2475 0.087 Uiso 1 1 calc R
C14 C 0.0760(2) 1.0194(3) 0.12449(14) 0.0576(8) Uani 1 1 d .
H14 H 0.0554 0.9465 0.1499 0.069 Uiso 1 1 calc R
C13 C 0.1833(2) 1.1643(3) 0.09487(16) 0.0610(9) Uani 1 1 d .
H13 H 0.2347 1.1895 0.1002 0.073 Uiso 1 1 calc R
C12 C -0.11489(18) 1.2514(3) 0.04318(14) 0.0541(8) Uani 1 1 d .
C11 C 0.1512(2) 1.0589(3) 0.13264(14) 0.0581(8) Uani 1 1 d .
C10 C 0.1074(2) 1.2120(3) -0.14628(17) 0.0655(9) Uani 1 1 d .
H10 H 0.1484 1.1803 -0.1206 0.079 Uiso 1 1 calc R
C9 C -0.0975(2) 1.3932(3) -0.05933(16) 0.0629(9) Uani 1 1 d .
H9 H -0.1407 1.4440 -0.0460 0.075 Uiso 1 1 calc R
C8 C -0.0763(2) 1.4098(3) -0.12228(17) 0.0674(10) Uani 1 1 d .
H8 H -0.1051 1.4726 -0.1477 0.081 Uiso 1 1 calc R
C7 C 0.1026(2) 1.1760(4) -0.21227(18) 0.0778(10) Uani 1 1 d .
H7 H 0.1402 1.1189 -0.2313 0.093 Uiso 1 1 calc R
C6 C -0.1146(2) 1.3095(4) 0.10580(17) 0.0745(10) Uani 1 1 d .
H6 H -0.0810 1.3829 0.1163 0.089 Uiso 1 1 calc R
C5 C 0.0419(3) 1.2248(4) -0.25018(18) 0.0823(12) Uani 1 1 d .
H5 H 0.0394 1.2028 -0.2951 0.099 Uiso 1 1 calc R
C4 C -0.1652(3) 1.2571(5) 0.15307(18) 0.0942(14) Uani 1 1 d .
H4 H -0.1657 1.2967 0.1953 0.113 Uiso 1 1 calc R
C3 C -0.1663(2) 1.1449(3) 0.02853(16) 0.0650(9) Uani 1 1 d .
H3 H -0.1678 1.1077 -0.0142 0.078 Uiso 1 1 calc R
C2 C -0.2155(2) 1.0926(5) 0.0760(2) 0.0840(11) Uani 1 1 d .
H2 H -0.2494 1.0196 0.0656 0.101 Uiso 1 1 calc R
C1 C -0.2147(3) 1.1480(6) 0.1386(2) 0.0939(14) Uani 1 1 d .
H1 H -0.2473 1.1120 0.1711 0.113 Uiso 1 1 calc R
Cl1 Cl 0.20846(6) 0.97237(11) 0.19032(5) 0.0954(4) Uani 1 1 d .

loop_
_atom_site_aniso_label
_atom_site_aniso_U_11
_atom_site_aniso_U_22
_atom_site_aniso_U_33
_atom_site_aniso_U_23
_atom_site_aniso_U_13
_atom_site_aniso_U_12
O1 0.0564(15) 0.0590(12) 0.0564(13) 0.0080(9) -0.0032(11) -0.0152(10)
C22 0.053(2) 0.0475(16) 0.0489(17) -0.0008(12) -0.0032(15) -0.0085(14)
C21 0.050(2) 0.0488(15) 0.0456(16) -0.0041(12) -0.0014(14) -0.0022(14)
C20 0.047(2) 0.0501(16) 0.0564(18) -0.0014(13) 0.0002(15) -0.0039(14)
C19 0.054(2) 0.0492(16) 0.0536(18) -0.0015(13) -0.0044(16) -0.0013(14)
C18 0.052(2) 0.0570(17) 0.0625(19) 0.0054(14) -0.0011(16) -0.0075(16)
C17 0.071(3) 0.0489(16) 0.0575(19) 0.0110(14) -0.0062(18) -0.0050(16)
C16 0.057(2) 0.0550(17) 0.0503(17) 0.0108(14) -0.0030(16) -0.0145(15)
C15 0.086(3) 0.074(2) 0.059(2) 0.0162(17) -0.014(2) -0.010(2)
C14 0.065(2) 0.0569(17) 0.0511(17) 0.0065(14) -0.0013(16) 0.0006(16)
C13 0.047(2) 0.0691(19) 0.067(2) 0.0006(16) -0.0105(17) -0.0035(16)
C12 0.048(2) 0.0601(17) 0.0542(18) -0.0019(14) -0.0047(16) 0.0103(15)
C11 0.063(2) 0.0617(19) 0.0494(17) 0.0029(13) -0.0108(16) 0.0049(16)
C10 0.054(2) 0.071(2) 0.071(2) 0.0110(16) 0.0045(18) -0.0056(17)
C9 0.061(2) 0.0557(18) 0.072(2) 0.0019(16) -0.0047(18) 0.0102(16)
C8 0.071(3) 0.0600(19) 0.071(2) 0.0143(16) -0.0154(19) 0.0031(17)
C7 0.079(3) 0.086(2) 0.068(2) -0.0008(19) 0.015(2) 0.002(2)
C6 0.081(3) 0.080(2) 0.062(2) -0.0088(17) -0.002(2) 0.0196(19)
C5 0.108(4) 0.081(2) 0.058(2) 0.0080(19) 0.002(2) -0.019(2)
C4 0.105(4) 0.123(3) 0.055(2) -0.002(2) 0.004(3) 0.051(3)
C3 0.049(2) 0.082(2) 0.064(2) 0.0018(17) -0.0004(18) -0.0023(18)
C2 0.061(3) 0.102(3) 0.088(3) 0.025(2) 0.006(2) -0.002(2)
C1 0.069(3) 0.135(4) 0.079(3) 0.034(3) 0.022(2) 0.037(3)
Cl1 0.0893(9) 0.1123(8) 0.0845(7) 0.0296(5) -0.0262(6) 0.0073(6)

loop_
_atom_type_symbol
_atom_type_description
_atom_type_scat_dispersion_real
_atom_type_scat_dispersion_imag
_atom_type_scat_source
C C 0.0033 0.0016 'International Tables Vol C Tables 4.2.6.8 and 6.1.1.4'
H H 0.0000 0.0000 'International Tables Vol C Tables 4.2.6.8 and 6.1.1.4'
O O 0.0106 0.0060 'International Tables Vol C Tables 4.2.6.8 and 6.1.1.4'
Cl Cl 0.1484 0.1585 'International Tables Vol C Tables 4.2.6.8 and 6.1.1.4'

loop_
_geom_angle_atom_site_label_1
_geom_angle_atom_site_label_2
_geom_angle_atom_site_label_3
_geom_angle
C16 O1 C22 112.9(2)
C19 C22 O1 118.0(3)
C19 C22 C21 130.1(3)
O1 C22 C21 111.5(3)
C18 C21 C20 117.8(3)
C18 C21 C22 119.0(3)
C20 C21 C22 123.2(3)
C14 C20 C21 120.7(3)
C22 C19 C9 122.7(3)
C22 C19 C12 122.5(3)
C9 C19 C12 114.7(3)
C13 C18 C21 121.8(3)
C15 C17 C16 117.2(3)
C15 C17 C8 121.9(3)
C16 C17 C8 120.8(3)
C10 C16 C17 122.3(3)
C10 C16 O1 119.1(3)
C17 C16 O1 118.3(3)
C5 C15 C17 121.3(3)
C11 C14 C20 119.8(3)
C11 C13 C18 118.6(3)
C6 C12 C3 119.3(3)
C6 C12 C19 120.5(3)
C3 C12 C19 120.2(3)
C14 C11 C13 121.2(3)
C14 C11 Cl1 120.0(2)
C13 C11 Cl1 118.8(3)
C16 C10 C7 119.1(3)
C8 C9 C19 128.0(3)
C9 C8 C17 126.1(3)
C10 C7 C5 120.0(4)
C12 C6 C4 119.1(4)
C15 C5 C7 119.9(4)
C1 C4 C6 121.2(4)
C2 C3 C12 121.0(3)
C1 C2 C3 120.0(4)
C2 C1 C4 119.4(4)

loop_
_geom_bond_atom_site_label_1
_geom_bond_atom_site_label_2
_geom_bond_distance
O1 C16 1.400(3)
O1 C22 1.403(3)
C22 C19 1.337(4)
C22 C21 1.474(4)
C21 C18 1.386(4)
C21 C20 1.390(4)
C20 C14 1.377(4)
C19 C9 1.457(4)
C19 C12 1.489(4)
C18 C13 1.379(4)
C17 C15 1.382(4)
C17 C16 1.387(5)
C17 C8 1.443(5)
C16 C10 1.370(4)
C15 C5 1.376(5)
C14 C11 1.368(4)
C13 C11 1.371(4)
C12 C6 1.377(4)
C12 C3 1.377(4)
C11 Cl1 1.734(3)
C10 C7 1.376(5)
C9 C8 1.331(4)
C7 C5 1.380(5)
C6 C4 1.387(6)
C4 C1 1.373(6)
C3 C2 1.375(5)
C2 C1 1.365(6)
